data_4344483
loop_
_publ_author_name
'Wrubl, Federico'
'Manfrinetti, Pietro'
'Pani, Marcella'
'Solokha, Pavlo'
'Saccone, Adriana'

_publ_section_title
;
 Crystal Chemistry of the New Families of Interstitial Compounds R6Mg23C
 (R = La, Ce, Pr, Nd, Sm, or Gd) and Ce6Mg23Z (Z = C, Si, Ge, Sn, Pb, P,
 As, or Sb).
;
_journal_issue 1
_journal_name_full 'Inorganic chemistry'
_journal_page_first 191
_journal_paper_doi 10.1021/acs.inorgchem.5b02114
_journal_volume 55
_journal_year 2015
_chemical_formula_sum 'La6 Mg23 P'
_chemical_formula_weight 1423.56
_space_group_IT_number 225
_symmetry_cell_setting cubic
_symmetry_space_group_name_Hall '-F 4 2 3'
_symmetry_space_group_name_H-M 'F m -3 m'
_cell_angle_alpha 90.00000
_cell_angle_beta 90.00000
_cell_angle_gamma 90.00000
_cell_formula_units_Z 4
_cell_length_a 14.635(1)
_cell_length_b 14.635(1)
_cell_length_c 14.635(1)
_cell_measurement_temperature 298
_cell_volume 3134.6(4)
_computing_structure_refinement FULLPROF
_diffrn_ambient_temperature 298
_diffrn_measurement_device_type 'Bragg-Brentano PanAlytical diddractometer'
_diffrn_radiation_wavelength 1.5418
_diffrn_source 'sealed X-ray tube'
_diffrn_source_target Cu
_pd_char_colour 'dark grey'
_pd_meas_2theta_range_inc 0.020004
_pd_meas_2theta_range_max 100.00000
_pd_meas_2theta_range_min 8.12000
_pd_meas_number_of_points 4595
_pd_meas_scan_method step
_pd_prep_temperature 298
_pd_proc_2theta_range_inc 0.020004
_pd_proc_2theta_range_max 99.9987
_pd_proc_2theta_range_min 8.1187
_pd_proc_ls_background_function
;
linear interpolation between a set of background points with refinable heights
;
_pd_proc_ls_profile_function Pseudo-Voigt
_pd_proc_ls_prof_R_factor 3.7199
_pd_proc_ls_prof_wR_expected 1.8408
_pd_proc_ls_prof_wR_factor 5.3777
_pd_proc_wavelength 1.540560
_pd_spec_mount_mode reflection
_pd_spec_shape flat_sheet
_pd_spec_size_thick 0.01
_refine_ls_goodness_of_fit_all 2.92
_refine_ls_number_parameters 18
_refine_ls_number_reflns 260
_refine_ls_number_restraints 0
_refine_ls_R_I_factor 6.0439
_refine_ls_shift/su_max 0.04
_cod_data_source_file la6mg23p.txt
_cod_data_source_block La6Mg23P
_cod_depositor_comments
;
The following automatic conversions were performed:

'_symmetry_cell_setting' value 'Cubic' changed to 'cubic' according
to
/usr/data/users/saulius/crontab/automatic-downloads/rss-feeds/ACS/lib/dictionaries/cif_core.dic
dictionary named 'cif_core.dic' version 2.4.2 from 2011-04-26.

Automatic conversion script
Id: cif_fix_values 4268 2015-11-12 08:31:59Z antanas 

 Adding full bibliography for 4344470--4344483.cif.
;
_cod_original_cell_volume 3134.6(6)
_cod_original_sg_symbol_H-M 'F M -3 M'
_cod_database_code 4344483
_pd_proc_ls_prof_cr_factor 18.6382
_pd_proc_ls_prof_cwr_factor 16.8158
_pd_proc_ls_prof_cwr_expected 5.7561
_pd_proc_ls_prof_chi2 8.5346
_pd_proc_ls_prof_echi2 8.5346

loop_
_symmetry_equiv_pos_as_xyz
x,y,z
x,-y,-z
-x,y,-z
-x,-y,z
y,z,x
-y,-z,x
y,-z,-x
-y,z,-x
z,x,y
-z,x,-y
-z,-x,y
z,-x,-y
y,x,z
-y,x,-z
y,-x,-z
-y,-x,z
z,y,x
-z,-y,x
-z,y,-x
z,-y,-x
x,z,y
x,-z,-y
-x,-z,y
-x,z,-y
-x,-y,-z
-x,y,z
x,-y,z
x,y,-z
-y,-z,-x
y,z,-x
-y,z,x
y,-z,x
-z,-x,-y
z,-x,y
z,x,-y
-z,x,y
-y,-x,-z
y,-x,z
-y,x,z
y,x,-z
-z,-y,-x
z,y,-x
z,-y,x
-z,y,x
-x,-z,-y
-x,z,y
x,z,-y
x,-z,y
x+1/2,y+1/2,z
x+1/2,-y+1/2,-z
-x+1/2,y+1/2,-z
-x+1/2,-y+1/2,z
y+1/2,z+1/2,x
-y+1/2,-z+1/2,x
y+1/2,-z+1/2,-x
-y+1/2,z+1/2,-x
z+1/2,x+1/2,y
-z+1/2,x+1/2,-y
-z+1/2,-x+1/2,y
z+1/2,-x+1/2,-y
y+1/2,x+1/2,z
-y+1/2,x+1/2,-z
y+1/2,-x+1/2,-z
-y+1/2,-x+1/2,z
z+1/2,y+1/2,x
-z+1/2,-y+1/2,x
-z+1/2,y+1/2,-x
z+1/2,-y+1/2,-x
x+1/2,z+1/2,y
x+1/2,-z+1/2,-y
-x+1/2,-z+1/2,y
-x+1/2,z+1/2,-y
-x+1/2,-y+1/2,-z
-x+1/2,y+1/2,z
x+1/2,-y+1/2,z
x+1/2,y+1/2,-z
-y+1/2,-z+1/2,-x
y+1/2,z+1/2,-x
-y+1/2,z+1/2,x
y+1/2,-z+1/2,x
-z+1/2,-x+1/2,-y
z+1/2,-x+1/2,y
z+1/2,x+1/2,-y
-z+1/2,x+1/2,y
-y+1/2,-x+1/2,-z
y+1/2,-x+1/2,z
-y+1/2,x+1/2,z
y+1/2,x+1/2,-z
-z+1/2,-y+1/2,-x
z+1/2,y+1/2,-x
z+1/2,-y+1/2,x
-z+1/2,y+1/2,x
-x+1/2,-z+1/2,-y
-x+1/2,z+1/2,y
x+1/2,z+1/2,-y
x+1/2,-z+1/2,y
x+1/2,y,z+1/2
x+1/2,-y,-z+1/2
-x+1/2,y,-z+1/2
-x+1/2,-y,z+1/2
y+1/2,z,x+1/2
-y+1/2,-z,x+1/2
y+1/2,-z,-x+1/2
-y+1/2,z,-x+1/2
z+1/2,x,y+1/2
-z+1/2,x,-y+1/2
-z+1/2,-x,y+1/2
z+1/2,-x,-y+1/2
y+1/2,x,z+1/2
-y+1/2,x,-z+1/2
y+1/2,-x,-z+1/2
-y+1/2,-x,z+1/2
z+1/2,y,x+1/2
-z+1/2,-y,x+1/2
-z+1/2,y,-x+1/2
z+1/2,-y,-x+1/2
x+1/2,z,y+1/2
x+1/2,-z,-y+1/2
-x+1/2,-z,y+1/2
-x+1/2,z,-y+1/2
-x+1/2,-y,-z+1/2
-x+1/2,y,z+1/2
x+1/2,-y,z+1/2
x+1/2,y,-z+1/2
-y+1/2,-z,-x+1/2
y+1/2,z,-x+1/2
-y+1/2,z,x+1/2
y+1/2,-z,x+1/2
-z+1/2,-x,-y+1/2
z+1/2,-x,y+1/2
z+1/2,x,-y+1/2
-z+1/2,x,y+1/2
-y+1/2,-x,-z+1/2
y+1/2,-x,z+1/2
-y+1/2,x,z+1/2
y+1/2,x,-z+1/2
-z+1/2,-y,-x+1/2
z+1/2,y,-x+1/2
z+1/2,-y,x+1/2
-z+1/2,y,x+1/2
-x+1/2,-z,-y+1/2
-x+1/2,z,y+1/2
x+1/2,z,-y+1/2
x+1/2,-z,y+1/2
x,y+1/2,z+1/2
x,-y+1/2,-z+1/2
-x,y+1/2,-z+1/2
-x,-y+1/2,z+1/2
y,z+1/2,x+1/2
-y,-z+1/2,x+1/2
y,-z+1/2,-x+1/2
-y,z+1/2,-x+1/2
z,x+1/2,y+1/2
-z,x+1/2,-y+1/2
-z,-x+1/2,y+1/2
z,-x+1/2,-y+1/2
y,x+1/2,z+1/2
-y,x+1/2,-z+1/2
y,-x+1/2,-z+1/2
-y,-x+1/2,z+1/2
z,y+1/2,x+1/2
-z,-y+1/2,x+1/2
-z,y+1/2,-x+1/2
z,-y+1/2,-x+1/2
x,z+1/2,y+1/2
x,-z+1/2,-y+1/2
-x,-z+1/2,y+1/2
-x,z+1/2,-y+1/2
-x,-y+1/2,-z+1/2
-x,y+1/2,z+1/2
x,-y+1/2,z+1/2
x,y+1/2,-z+1/2
-y,-z+1/2,-x+1/2
y,z+1/2,-x+1/2
-y,z+1/2,x+1/2
y,-z+1/2,x+1/2
-z,-x+1/2,-y+1/2
z,-x+1/2,y+1/2
z,x+1/2,-y+1/2
-z,x+1/2,y+1/2
-y,-x+1/2,-z+1/2
y,-x+1/2,z+1/2
-y,x+1/2,z+1/2
y,x+1/2,-z+1/2
-z,-y+1/2,-x+1/2
z,y+1/2,-x+1/2
z,-y+1/2,x+1/2
-z,y+1/2,x+1/2
-x,-z+1/2,-y+1/2
-x,z+1/2,y+1/2
x,z+1/2,-y+1/2
x,-z+1/2,y+1/2

loop_
_atom_site_label
_atom_site_fract_x
_atom_site_fract_y
_atom_site_fract_z
_atom_site_U_iso_or_equiv
_atom_site_occupancy
_atom_site_adp_type
_atom_site_type_symbol
La 0.20276(10) 0.00000 0.00000 0.0291(5) 1.00000 Uiso LA
Mg1 0.1735(2) 0.1735(2) 0.1735(2) 0.0226(14) 1.00000 Uiso MG
Mg2 0.37944(18) 0.37944(18) 0.37944(18) 0.0226(14) 1.00000 Uiso MG
Mg3 0.00000 0.25000 0.25000 0.0226(14) 1.00000 Uiso MG
Mg4 0.50000 0.50000 0.50000 0.0226(14) 1.00000 Uiso MG
P 0.00000 0.00000 0.00000 0.084(9) 1.00000 Uiso P

loop_
_atom_type_symbol
_atom_type_scat_Cromer_Mann_a1
_atom_type_scat_Cromer_Mann_b1
_atom_type_scat_Cromer_Mann_a2
_atom_type_scat_Cromer_Mann_b2
_atom_type_scat_Cromer_Mann_a3
_atom_type_scat_Cromer_Mann_b3
_atom_type_scat_Cromer_Mann_a4
_atom_type_scat_Cromer_Mann_b4
_atom_type_scat_Cromer_Mann_c
_atom_type_scat_dispersion_real
_atom_type_scat_dispersion_imag
_atom_type_scat_source
la 20.57800 2.94817 19.59900 0.24448 11.37270 18.77260 3.28719 133.12399 2.14678 -1.71600 9.03600 International_Tables_for_Crystallography_Vol.C(1991)_Tables_6.1.1.4_and_6.1.1.5
mg 5.42040 2.82750 2.17350 79.26110 1.22690 0.38080 2.30730 7.19370 0.85840 0.16500 0.17700 International_Tables_for_Crystallography_Vol.C(1991)_Tables_6.1.1.4_and_6.1.1.5
p 6.43450 1.90670 4.17910 27.15700 1.78000 0.52600 1.49080 68.16450 1.11490 0.28300 0.43400 International_Tables_for_Crystallography_Vol.C(1991)_Tables_6.1.1.4_and_6.1.1.5

loop_
_geom_angle_atom_site_label_1
_geom_angle_atom_site_label_2
_geom_angle_atom_site_label_3
_geom_angle
_geom_angle_site_symmetry_1
_geom_angle_site_symmetry_3
La La La 90.00(3) 5_555 7_555
La La La 60.00(3) 5_555 9_555
La La La 60.00(3) 5_555 11_555
La La Mg1 54.53(7) 5_555 1_555
La La Mg1 114.38(9) 5_555 2_555
La La Mg1 54.53(7) 5_555 27_555
La La Mg1 114.38(9) 5_555 28_555
La La Mg2 148.87(10) 5_555 145_544
La La Mg2 99.30(8) 5_555 146_555
La La Mg2 148.87(10) 5_555 171_554
La La Mg2 99.30(8) 5_555 172_545
La La Mg3 97.54(3) 5_555 5_555
La La Mg3 97.54(3) 5_555 7_555
La La Mg3 55.70(3) 5_555 9_555
La La Mg3 145.70(3) 5_555 12_555
La La Mg4 135.00(4) 5_555 145_544
La La La 60.00(3) 7_555 9_555
La La La 60.00(3) 7_555 11_555
La La Mg1 114.38(9) 7_555 1_555
La La Mg1 54.53(7) 7_555 2_555
La La Mg1 114.38(9) 7_555 27_555
La La Mg1 54.53(7) 7_555 28_555
La La Mg2 99.30(8) 7_555 145_544
La La Mg2 148.87(10) 7_555 146_555
La La Mg2 99.30(8) 7_555 171_554
La La Mg2 148.87(10) 7_555 172_545
La La Mg3 97.54(3) 7_555 5_555
La La Mg3 97.54(3) 7_555 7_555
La La Mg3 145.70(3) 7_555 9_555
La La Mg3 55.70(3) 7_555 12_555
La La Mg4 135.00(4) 7_555 145_544
La La La 90.00(3) 9_555 11_555
La La Mg1 54.53(7) 9_555 1_555
La La Mg1 114.38(9) 9_555 2_555
La La Mg1 114.38(9) 9_555 27_555
La La Mg1 54.53(7) 9_555 28_555
La La Mg2 148.87(10) 9_555 145_544
La La Mg2 99.30(8) 9_555 146_555
La La Mg2 99.30(8) 9_555 171_554
La La Mg2 148.87(10) 9_555 172_545
La La Mg3 55.70(3) 9_555 5_555
La La Mg3 145.70(3) 9_555 7_555
La La Mg3 97.54(3) 9_555 9_555
La La Mg3 97.54(3) 9_555 12_555
La La Mg4 135.00(4) 9_555 145_544
La La Mg1 114.38(9) 11_555 1_555
La La Mg1 54.53(7) 11_555 2_555
La La Mg1 54.53(7) 11_555 27_555
La La Mg1 114.38(9) 11_555 28_555
La La Mg2 99.30(8) 11_555 145_544
La La Mg2 148.87(10) 11_555 146_555
La La Mg2 148.87(10) 11_555 171_554
La La Mg2 99.30(8) 11_555 172_545
La La Mg3 145.70(3) 11_555 5_555
La La Mg3 55.70(3) 11_555 7_555
La La Mg3 97.54(3) 11_555 9_555
La La Mg3 97.54(3) 11_555 12_555
La La Mg4 135.00(4) 11_555 145_544
Mg1 La Mg1 166.40(15) 1_555 2_555
Mg1 La Mg1 89.20(11) 1_555 27_555
Mg1 La Mg1 89.20(11) 1_555 28_555
Mg1 La Mg2 140.78(13) 1_555 145_544
Mg1 La Mg2 52.82(9) 1_555 146_555
Mg1 La Mg2 94.89(11) 1_555 171_554
Mg1 La Mg2 94.89(11) 1_555 172_545
Mg1 La Mg3 48.09(6) 1_555 5_555
Mg1 La Mg3 135.39(10) 1_555 7_555
Mg1 La Mg3 48.09(6) 1_555 9_555
Mg1 La Mg3 135.39(10) 1_555 12_555
Mg1 La Mg4 96.80(8) 1_555 145_544
Mg1 La P 83.20(9) 1_555 1_555
Mg1 La Mg1 89.20(11) 2_555 27_555
Mg1 La Mg1 89.20(11) 2_555 28_555
Mg1 La Mg2 52.82(9) 2_555 145_544
Mg1 La Mg2 140.78(13) 2_555 146_555
Mg1 La Mg2 94.89(11) 2_555 171_554
Mg1 La Mg2 94.89(11) 2_555 172_545
Mg1 La Mg3 135.39(10) 2_555 5_555
Mg1 La Mg3 48.09(6) 2_555 7_555
Mg1 La Mg3 135.39(10) 2_555 9_555
Mg1 La Mg3 48.09(6) 2_555 12_555
Mg1 La Mg4 96.80(8) 2_555 145_544
Mg1 La P 83.20(9) 2_555 1_555
Mg1 La Mg1 166.40(15) 27_555 28_555
Mg1 La Mg2 94.89(11) 27_555 145_544
Mg1 La Mg2 94.89(11) 27_555 146_555
Mg1 La Mg2 140.78(13) 27_555 171_554
Mg1 La Mg2 52.82(9) 27_555 172_545
Mg1 La Mg3 135.39(10) 27_555 5_555
Mg1 La Mg3 48.09(6) 27_555 7_555
Mg1 La Mg3 48.09(6) 27_555 9_555
Mg1 La Mg3 135.39(10) 27_555 12_555
Mg1 La Mg4 96.80(8) 27_555 145_544
Mg1 La P 83.20(9) 27_555 1_555
Mg1 La Mg2 94.89(11) 28_555 145_544
Mg1 La Mg2 94.89(11) 28_555 146_555
Mg1 La Mg2 52.82(9) 28_555 171_554
Mg1 La Mg2 140.78(13) 28_555 172_545
Mg1 La Mg3 48.09(6) 28_555 5_555
Mg1 La Mg3 135.39(10) 28_555 7_555
Mg1 La Mg3 135.39(10) 28_555 9_555
Mg1 La Mg3 48.09(6) 28_555 12_555
Mg1 La Mg4 96.80(8) 28_555 145_544
Mg1 La P 83.20(9) 28_555 1_555
Mg2 La Mg2 87.96(10) 145_544 146_555
Mg2 La Mg2 58.82(9) 145_544 171_554
Mg2 La Mg2 58.82(9) 145_544 172_545
Mg2 La Mg3 110.42(8) 145_544 5_555
Mg2 La Mg3 51.97(6) 145_544 7_555
Mg2 La Mg3 110.42(8) 145_544 9_555
Mg2 La Mg3 51.97(6) 145_544 12_555
Mg2 La P 136.02(10) 145_544 1_555
Mg2 La Mg2 58.82(9) 146_555 171_554
Mg2 La Mg2 58.82(9) 146_555 172_545
Mg2 La Mg3 51.97(6) 146_555 5_555
Mg2 La Mg3 110.42(8) 146_555 7_555
Mg2 La Mg3 51.97(6) 146_555 9_555
Mg2 La Mg3 110.42(8) 146_555 12_555
Mg2 La P 136.02(10) 146_555 1_555
Mg2 La Mg2 87.96(10) 171_554 172_545
Mg2 La Mg3 51.97(6) 171_554 5_555
Mg2 La Mg3 110.42(8) 171_554 7_555
Mg2 La Mg3 110.42(8) 171_554 9_555
Mg2 La Mg3 51.97(6) 171_554 12_555
Mg2 La P 136.02(10) 171_554 1_555
Mg2 La Mg3 110.42(8) 172_545 5_555
Mg2 La Mg3 51.97(6) 172_545 7_555
Mg2 La Mg3 51.97(6) 172_545 9_555
Mg2 La Mg3 110.42(8) 172_545 12_555
Mg2 La P 136.02(10) 172_545 1_555
Mg3 La Mg3 158.599(6) 5_555 7_555
Mg3 La Mg3 88.024(6) 5_555 9_555
Mg3 La Mg3 88.024(6) 5_555 12_555
Mg3 La Mg4 79.300(20) 5_555 145_544
Mg3 La P 100.70(3) 5_555 1_555
Mg3 La Mg3 88.024(6) 7_555 9_555
Mg3 La Mg3 88.024(6) 7_555 12_555
Mg3 La Mg4 79.300(20) 7_555 145_544
Mg3 La P 100.70(3) 7_555 1_555
Mg3 La Mg3 158.599(6) 9_555 12_555
Mg3 La Mg4 79.300(20) 9_555 145_544
Mg3 La P 100.70(3) 9_555 1_555
Mg3 La Mg4 79.300(20) 12_555 145_544
Mg3 La P 100.70(3) 12_555 1_555
Mg4 La P 180.00(3) 145_544 1_555
La Mg1 La 70.93(7) 1_555 5_555
La Mg1 La 70.93(7) 1_555 9_555
La Mg1 Mg1 114.38(12) 1_555 52_555
La Mg1 Mg1 114.38(12) 1_555 99_555
La Mg1 Mg1 173.20(13) 1_555 146_555
La Mg1 Mg2 121.26(11) 1_555 52_555
La Mg1 Mg2 121.26(11) 1_555 99_555
La Mg1 Mg2 63.22(10) 1_555 146_555
La Mg1 Mg3 128.75(8) 1_555 1_555
La Mg1 Mg3 67.83(7) 1_555 5_555
La Mg1 Mg3 67.83(7) 1_555 9_555
La Mg1 La 70.93(7) 5_555 9_555
La Mg1 Mg1 173.20(14) 5_555 52_555
La Mg1 Mg1 114.38(13) 5_555 99_555
La Mg1 Mg1 114.38(12) 5_555 146_555
La Mg1 Mg2 63.22(10) 5_555 52_555
La Mg1 Mg2 121.26(12) 5_555 99_555
La Mg1 Mg2 121.26(12) 5_555 146_555
La Mg1 Mg3 67.83(7) 5_555 1_555
La Mg1 Mg3 128.75(8) 5_555 5_555
La Mg1 Mg3 67.83(8) 5_555 9_555
La Mg1 Mg1 114.38(13) 9_555 52_555
La Mg1 Mg1 173.20(14) 9_555 99_555
La Mg1 Mg1 114.38(12) 9_555 146_555
La Mg1 Mg2 121.26(12) 9_555 52_555
La Mg1 Mg2 63.22(10) 9_555 99_555
La Mg1 Mg2 121.26(12) 9_555 146_555
La Mg1 Mg3 67.83(7) 9_555 1_555
La Mg1 Mg3 67.83(8) 9_555 5_555
La Mg1 Mg3 128.75(8) 9_555 9_555
Mg1 Mg1 Mg1 60.00(13) 52_555 99_555
Mg1 Mg1 Mg1 60.00(13) 52_555 146_555
Mg1 Mg1 Mg2 109.98(15) 52_555 52_555
Mg1 Mg1 Mg2 60.41(13) 52_555 99_555
Mg1 Mg1 Mg2 60.41(13) 52_555 146_555
Mg1 Mg1 Mg3 109.60(13) 52_555 1_555
Mg1 Mg1 Mg3 58.05(11) 52_555 5_555
Mg1 Mg1 Mg3 109.60(13) 52_555 9_555
Mg1 Mg1 P 144.74(12) 52_555 1_555
Mg1 Mg1 Mg1 60.00(13) 99_555 146_555
Mg1 Mg1 Mg2 60.41(13) 99_555 52_555
Mg1 Mg1 Mg2 109.98(15) 99_555 99_555
Mg1 Mg1 Mg2 60.41(13) 99_555 146_555
Mg1 Mg1 Mg3 109.60(13) 99_555 1_555
Mg1 Mg1 Mg3 109.60(13) 99_555 5_555
Mg1 Mg1 Mg3 58.05(11) 99_555 9_555
Mg1 Mg1 P 144.74(12) 99_555 1_555
Mg1 Mg1 Mg2 60.41(13) 146_555 52_555
Mg1 Mg1 Mg2 60.41(13) 146_555 99_555
Mg1 Mg1 Mg2 109.98(15) 146_555 146_555
Mg1 Mg1 Mg3 58.05(11) 146_555 1_555
Mg1 Mg1 Mg3 109.60(13) 146_555 5_555
Mg1 Mg1 Mg3 109.60(13) 146_555 9_555
Mg1 Mg1 P 144.74(12) 146_555 1_555
Mg2 Mg1 Mg2 113.31(15) 52_555 99_555
Mg2 Mg1 Mg2 113.31(15) 52_555 146_555
Mg2 Mg1 Mg3 62.21(10) 52_555 1_555
Mg2 Mg1 Mg3 168.03(13) 52_555 5_555
Mg2 Mg1 Mg3 62.21(10) 52_555 9_555
Mg2 Mg1 P 105.29(10) 52_555 1_555
Mg2 Mg1 Mg2 113.31(15) 99_555 146_555
Mg2 Mg1 Mg3 62.21(10) 99_555 1_555
Mg2 Mg1 Mg3 62.21(10) 99_555 5_555
Mg2 Mg1 Mg3 168.03(13) 99_555 9_555
Mg2 Mg1 P 105.29(10) 99_555 1_555
Mg2 Mg1 Mg3 168.03(13) 146_555 1_555
Mg2 Mg1 Mg3 62.21(10) 146_555 5_555
Mg2 Mg1 Mg3 62.21(10) 146_555 9_555
Mg2 Mg1 P 105.29(10) 146_555 1_555
Mg3 Mg1 Mg3 119.67(8) 1_555 5_555
Mg3 Mg1 Mg3 119.67(8) 1_555 9_555
Mg3 Mg1 P 86.68(7) 1_555 1_555
Mg3 Mg1 Mg3 119.67(8) 5_555 9_555
Mg3 Mg1 P 86.68(7) 5_555 1_555
Mg3 Mg1 P 86.68(7) 9_555 1_555
La Mg2 La 117.75(6) 53_555 105_555
La Mg2 La 117.75(7) 53_555 145_555
La Mg2 Mg1 63.96(10) 53_555 52_555
La Mg2 Mg1 113.97(12) 53_555 99_555
La Mg2 Mg1 113.97(12) 53_555 146_555
La Mg2 Mg2 60.59(9) 53_555 26_655
La Mg2 Mg2 60.59(9) 53_555 27_565
La Mg2 Mg2 136.02(11) 53_555 28_556
La Mg2 Mg3 66.11(6) 53_555 52_555
La Mg2 Mg3 66.11(7) 53_555 59_555
La Mg2 Mg3 167.35(7) 53_555 104_555
La Mg2 Mg4 81.28(7) 53_555 1_555
La Mg2 La 117.75(7) 105_555 145_555
La Mg2 Mg1 113.97(12) 105_555 52_555
La Mg2 Mg1 63.96(10) 105_555 99_555
La Mg2 Mg1 113.97(12) 105_555 146_555
La Mg2 Mg2 60.59(9) 105_555 26_655
La Mg2 Mg2 136.02(11) 105_555 27_565
La Mg2 Mg2 60.59(9) 105_555 28_556
La Mg2 Mg3 66.11(6) 105_555 52_555
La Mg2 Mg3 167.35(7) 105_555 59_555
La Mg2 Mg3 66.11(7) 105_555 104_555
La Mg2 Mg4 81.28(7) 105_555 1_555
La Mg2 Mg1 113.97(12) 145_555 52_555
La Mg2 Mg1 113.97(12) 145_555 99_555
La Mg2 Mg1 63.96(10) 145_555 146_555
La Mg2 Mg2 136.02(12) 145_555 26_655
La Mg2 Mg2 60.59(9) 145_555 27_565
La Mg2 Mg2 60.59(9) 145_555 28_556
La Mg2 Mg3 167.35(7) 145_555 52_555
La Mg2 Mg3 66.11(7) 145_555 59_555
La Mg2 Mg3 66.11(7) 145_555 104_555
La Mg2 Mg4 81.28(7) 145_555 1_555
Mg1 Mg2 Mg1 59.17(12) 52_555 99_555
Mg1 Mg2 Mg1 59.17(12) 52_555 146_555
Mg1 Mg2 Mg2 103.98(14) 52_555 26_655
Mg1 Mg2 Mg2 103.98(14) 52_555 27_565
Mg1 Mg2 Mg2 160.02(16) 52_555 28_556
Mg1 Mg2 Mg3 55.61(10) 52_555 52_555
Mg1 Mg2 Mg3 55.61(10) 52_555 59_555
Mg1 Mg2 Mg3 103.39(12) 52_555 104_555
Mg1 Mg2 Mg4 145.24(13) 52_555 1_555
Mg1 Mg2 Mg1 59.17(12) 99_555 146_555
Mg1 Mg2 Mg2 103.98(14) 99_555 26_655
Mg1 Mg2 Mg2 160.02(16) 99_555 27_565
Mg1 Mg2 Mg2 103.98(14) 99_555 28_556
Mg1 Mg2 Mg3 55.61(10) 99_555 52_555
Mg1 Mg2 Mg3 103.39(12) 99_555 59_555
Mg1 Mg2 Mg3 55.61(10) 99_555 104_555
Mg1 Mg2 Mg4 145.24(13) 99_555 1_555
Mg1 Mg2 Mg2 160.02(16) 146_555 26_655
Mg1 Mg2 Mg2 103.98(14) 146_555 27_565
Mg1 Mg2 Mg2 103.98(14) 146_555 28_556
Mg1 Mg2 Mg3 103.39(12) 146_555 52_555
Mg1 Mg2 Mg3 55.61(10) 146_555 59_555
Mg1 Mg2 Mg3 55.61(10) 146_555 104_555
Mg1 Mg2 Mg4 145.24(13) 146_555 1_555
Mg2 Mg2 Mg2 90.00(12) 26_655 27_565
Mg2 Mg2 Mg2 90.00(12) 26_655 28_556
Mg2 Mg2 Mg3 56.63(9) 26_655 52_555
Mg2 Mg2 Mg3 126.20(11) 26_655 59_555
Mg2 Mg2 Mg3 126.20(11) 26_655 104_555
Mg2 Mg2 Mg4 54.74(9) 26_655 1_555
Mg2 Mg2 Mg2 90.00(12) 27_565 28_556
Mg2 Mg2 Mg3 126.20(11) 27_565 52_555
Mg2 Mg2 Mg3 56.63(9) 27_565 59_555
Mg2 Mg2 Mg3 126.20(11) 27_565 104_555
Mg2 Mg2 Mg4 54.74(9) 27_565 1_555
Mg2 Mg2 Mg3 126.20(11) 28_556 52_555
Mg2 Mg2 Mg3 126.20(11) 28_556 59_555
Mg2 Mg2 Mg3 56.63(9) 28_556 104_555
Mg2 Mg2 Mg4 54.74(9) 28_556 1_555
Mg3 Mg2 Mg3 107.51(7) 52_555 59_555
Mg3 Mg2 Mg3 107.51(7) 52_555 104_555
Mg3 Mg2 Mg4 111.37(7) 52_555 1_555
Mg3 Mg2 Mg3 107.51(7) 59_555 104_555
Mg3 Mg2 Mg4 111.37(7) 59_555 1_555
Mg3 Mg2 Mg4 111.37(7) 104_555 1_555
La Mg3 La 68.59912 5_555 9_555
La Mg3 La 180.00000 5_555 151_555
La Mg3 La 111.40089 5_555 155_555
La Mg3 Mg1 64.08(8) 5_555 1_555
La Mg3 Mg1 64.08(8) 5_555 26_555
La Mg3 Mg1 115.92(10) 5_555 146_555
La Mg3 Mg1 115.92(10) 5_555 169_555
La Mg3 Mg2 61.93(7) 5_555 52_555
La Mg3 Mg2 61.93(7) 5_555 75_455
La Mg3 Mg2 118.07(9) 5_555 99_555
La Mg3 Mg2 118.07(9) 5_555 124_455
La Mg3 La 111.40089 9_555 151_555
La Mg3 La 180.00000 9_555 155_555
La Mg3 Mg1 64.08(8) 9_555 1_555
La Mg3 Mg1 64.08(8) 9_555 26_555
La Mg3 Mg1 115.92(10) 9_555 146_555
La Mg3 Mg1 115.92(10) 9_555 169_555
La Mg3 Mg2 118.07(9) 9_555 52_555
La Mg3 Mg2 118.07(9) 9_555 75_455
La Mg3 Mg2 61.93(7) 9_555 99_555
La Mg3 Mg2 61.93(7) 9_555 124_455
La Mg3 La 68.59912 151_555 155_555
La Mg3 Mg1 115.92(10) 151_555 1_555
La Mg3 Mg1 115.92(10) 151_555 26_555
La Mg3 Mg1 64.08(8) 151_555 146_555
La Mg3 Mg1 64.08(8) 151_555 169_555
La Mg3 Mg2 118.07(9) 151_555 52_555
La Mg3 Mg2 118.07(9) 151_555 75_455
La Mg3 Mg2 61.93(7) 151_555 99_555
La Mg3 Mg2 61.93(7) 151_555 124_455
La Mg3 Mg1 115.92(10) 155_555 1_555
La Mg3 Mg1 115.92(10) 155_555 26_555
La Mg3 Mg1 64.08(8) 155_555 146_555
La Mg3 Mg1 64.08(8) 155_555 169_555
La Mg3 Mg2 61.93(7) 155_555 52_555
La Mg3 Mg2 61.93(7) 155_555 75_455
La Mg3 Mg2 118.07(9) 155_555 99_555
La Mg3 Mg2 118.07(9) 155_555 124_455
Mg1 Mg3 Mg1 116.11(16) 1_555 26_555
Mg1 Mg3 Mg1 63.89(12) 1_555 146_555
Mg1 Mg3 Mg1 179.97(18) 1_555 169_555
Mg1 Mg3 Mg2 62.18(11) 1_555 52_555
Mg1 Mg3 Mg2 117.82(14) 1_555 75_455
Mg1 Mg3 Mg2 62.18(11) 1_555 99_555
Mg1 Mg3 Mg2 117.82(14) 1_555 124_455
Mg1 Mg3 Mg1 179.97(18) 26_555 146_555
Mg1 Mg3 Mg1 63.89(12) 26_555 169_555
Mg1 Mg3 Mg2 117.82(14) 26_555 52_555
Mg1 Mg3 Mg2 62.18(11) 26_555 75_455
Mg1 Mg3 Mg2 117.82(14) 26_555 99_555
Mg1 Mg3 Mg2 62.18(11) 26_555 124_455
Mg1 Mg3 Mg1 116.11(16) 146_555 169_555
Mg1 Mg3 Mg2 62.18(11) 146_555 52_555
Mg1 Mg3 Mg2 117.82(14) 146_555 75_455
Mg1 Mg3 Mg2 62.18(11) 146_555 99_555
Mg1 Mg3 Mg2 117.82(14) 146_555 124_455
Mg1 Mg3 Mg2 117.82(14) 169_555 52_555
Mg1 Mg3 Mg2 62.18(11) 169_555 75_455
Mg1 Mg3 Mg2 117.82(14) 169_555 99_555
Mg1 Mg3 Mg2 62.18(11) 169_555 124_455
Mg2 Mg3 Mg2 66.74(10) 52_555 75_455
Mg2 Mg3 Mg2 113.26(13) 52_555 99_555
Mg2 Mg3 Mg2 180.00(15) 52_555 124_455
Mg2 Mg3 Mg2 180.00(15) 75_455 99_555
Mg2 Mg3 Mg2 113.26(13) 75_455 124_455
Mg2 Mg3 Mg2 66.74(10) 99_555 124_455
La Mg4 La 180.00000 53_555 55_556
La Mg4 La 90.00001 53_555 105_555
La Mg4 La 90.00000 53_555 107_565
La Mg4 La 90.00(3) 53_555 145_555
La Mg4 La 90.00(3) 53_555 147_655
La Mg4 Mg2 54.74(7) 53_555 1_555
La Mg4 Mg2 125.26(9) 53_555 2_566
La Mg4 Mg2 125.26(9) 53_555 3_656
La Mg4 Mg2 54.74(7) 53_555 4_665
La Mg4 Mg2 125.26(9) 53_555 25_666
La Mg4 Mg2 54.74(7) 53_555 26_655
La Mg4 Mg2 54.74(7) 53_555 27_565
La Mg4 Mg2 125.26(9) 53_555 28_556
La Mg4 La 90.00000 55_556 105_555
La Mg4 La 90.00000 55_556 107_565
La Mg4 La 90.00(3) 55_556 145_555
La Mg4 La 90.00(3) 55_556 147_655
La Mg4 Mg2 125.26(9) 55_556 1_555
La Mg4 Mg2 54.74(7) 55_556 2_566
La Mg4 Mg2 54.74(7) 55_556 3_656
La Mg4 Mg2 125.26(9) 55_556 4_665
La Mg4 Mg2 54.74(7) 55_556 25_666
La Mg4 Mg2 125.26(9) 55_556 26_655
La Mg4 Mg2 125.26(9) 55_556 27_565
La Mg4 Mg2 54.74(7) 55_556 28_556
La Mg4 La 180.00000 105_555 107_565
La Mg4 La 90.00(3) 105_555 145_555
La Mg4 La 90.00(3) 105_555 147_655
La Mg4 Mg2 54.74(7) 105_555 1_555
La Mg4 Mg2 125.26(9) 105_555 2_566
La Mg4 Mg2 54.74(7) 105_555 3_656
La Mg4 Mg2 125.26(9) 105_555 4_665
La Mg4 Mg2 125.26(9) 105_555 25_666
La Mg4 Mg2 54.74(7) 105_555 26_655
La Mg4 Mg2 125.26(9) 105_555 27_565
La Mg4 Mg2 54.74(7) 105_555 28_556
La Mg4 La 90.00(3) 107_565 145_555
La Mg4 La 90.00(3) 107_565 147_655
La Mg4 Mg2 125.26(9) 107_565 1_555
La Mg4 Mg2 54.74(7) 107_565 2_566
La Mg4 Mg2 125.26(9) 107_565 3_656
La Mg4 Mg2 54.74(7) 107_565 4_665
La Mg4 Mg2 54.74(7) 107_565 25_666
La Mg4 Mg2 125.26(9) 107_565 26_655
La Mg4 Mg2 54.74(7) 107_565 27_565
La Mg4 Mg2 125.26(9) 107_565 28_556
La Mg4 La 180.00(6) 145_555 147_655
La Mg4 Mg2 54.74(7) 145_555 1_555
La Mg4 Mg2 54.74(7) 145_555 2_566
La Mg4 Mg2 125.26(10) 145_555 3_656
La Mg4 Mg2 125.26(10) 145_555 4_665
La Mg4 Mg2 125.26(10) 145_555 25_666
La Mg4 Mg2 125.26(10) 145_555 26_655
La Mg4 Mg2 54.74(7) 145_555 27_565
La Mg4 Mg2 54.74(7) 145_555 28_556
La Mg4 Mg2 125.26(10) 147_655 1_555
La Mg4 Mg2 125.26(10) 147_655 2_566
La Mg4 Mg2 54.74(7) 147_655 3_656
La Mg4 Mg2 54.74(7) 147_655 4_665
La Mg4 Mg2 54.74(7) 147_655 25_666
La Mg4 Mg2 54.74(7) 147_655 26_655
La Mg4 Mg2 125.26(10) 147_655 27_565
La Mg4 Mg2 125.26(10) 147_655 28_556
Mg2 Mg4 Mg2 109.47(13) 1_555 2_566
Mg2 Mg4 Mg2 109.47(13) 1_555 3_656
Mg2 Mg4 Mg2 109.47(13) 1_555 4_665
Mg2 Mg4 Mg2 180.00(16) 1_555 25_666
Mg2 Mg4 Mg2 70.53(11) 1_555 26_655
Mg2 Mg4 Mg2 70.53(11) 1_555 27_565
Mg2 Mg4 Mg2 70.53(11) 1_555 28_556
Mg2 Mg4 Mg2 109.47(13) 2_566 3_656
Mg2 Mg4 Mg2 109.47(13) 2_566 4_665
Mg2 Mg4 Mg2 70.53(11) 2_566 25_666
Mg2 Mg4 Mg2 180.00(16) 2_566 26_655
Mg2 Mg4 Mg2 70.53(11) 2_566 27_565
Mg2 Mg4 Mg2 70.53(11) 2_566 28_556
Mg2 Mg4 Mg2 109.47(13) 3_656 4_665
Mg2 Mg4 Mg2 70.53(11) 3_656 25_666
Mg2 Mg4 Mg2 70.53(11) 3_656 26_655
Mg2 Mg4 Mg2 180.00(16) 3_656 27_565
Mg2 Mg4 Mg2 70.53(11) 3_656 28_556
Mg2 Mg4 Mg2 70.53(11) 4_665 25_666
Mg2 Mg4 Mg2 70.53(11) 4_665 26_655
Mg2 Mg4 Mg2 70.53(11) 4_665 27_565
Mg2 Mg4 Mg2 180.00(16) 4_665 28_556
Mg2 Mg4 Mg2 109.47(13) 25_666 26_655
Mg2 Mg4 Mg2 109.47(13) 25_666 27_565
Mg2 Mg4 Mg2 109.47(13) 25_666 28_556
Mg2 Mg4 Mg2 109.47(13) 26_655 27_565
Mg2 Mg4 Mg2 109.47(13) 26_655 28_556
Mg2 Mg4 Mg2 109.47(13) 27_565 28_556
La P La 180.00(9) 1_555 3_555
La P La 90.00(5) 1_555 5_555
La P La 90.00(5) 1_555 7_555
La P La 90.00(5) 1_555 9_555
La P La 90.00(5) 1_555 11_555
La P Mg1 54.74(7) 1_555 1_555
La P Mg1 54.74(7) 1_555 2_555
La P Mg1 125.26(10) 1_555 3_555
La P Mg1 125.26(10) 1_555 4_555
La P Mg1 125.26(10) 1_555 25_555
La P Mg1 125.26(10) 1_555 26_555
La P Mg1 54.74(7) 1_555 27_555
La P Mg1 54.74(7) 1_555 28_555
La P La 90.00(5) 3_555 5_555
La P La 90.00(5) 3_555 7_555
La P La 90.00(5) 3_555 9_555
La P La 90.00(5) 3_555 11_555
La P Mg1 125.26(10) 3_555 1_555
La P Mg1 125.26(10) 3_555 2_555
La P Mg1 54.74(7) 3_555 3_555
La P Mg1 54.74(7) 3_555 4_555
La P Mg1 54.74(7) 3_555 25_555
La P Mg1 54.74(7) 3_555 26_555
La P Mg1 125.26(10) 3_555 27_555
La P Mg1 125.26(10) 3_555 28_555
La P La 180.00000 5_555 7_555
La P La 90.00001 5_555 9_555
La P La 90.00001 5_555 11_555
La P Mg1 54.74(6) 5_555 1_555
La P Mg1 125.26(9) 5_555 2_555
La P Mg1 125.26(9) 5_555 3_555
La P Mg1 54.74(6) 5_555 4_555
La P Mg1 125.26(9) 5_555 25_555
La P Mg1 54.74(6) 5_555 26_555
La P Mg1 54.74(6) 5_555 27_555
La P Mg1 125.26(9) 5_555 28_555
La P La 90.00001 7_555 9_555
La P La 90.00001 7_555 11_555
La P Mg1 125.26(9) 7_555 1_555
La P Mg1 54.74(6) 7_555 2_555
La P Mg1 54.74(6) 7_555 3_555
La P Mg1 125.26(9) 7_555 4_555
La P Mg1 54.74(6) 7_555 25_555
La P Mg1 125.26(9) 7_555 26_555
La P Mg1 125.26(9) 7_555 27_555
La P Mg1 54.74(6) 7_555 28_555
La P La 180.00000 9_555 11_555
La P Mg1 54.74(6) 9_555 1_555
La P Mg1 125.26(9) 9_555 2_555
La P Mg1 54.74(6) 9_555 3_555
La P Mg1 125.26(9) 9_555 4_555
La P Mg1 125.26(9) 9_555 25_555
La P Mg1 54.74(6) 9_555 26_555
La P Mg1 125.26(9) 9_555 27_555
La P Mg1 54.74(6) 9_555 28_555
La P Mg1 125.26(9) 11_555 1_555
La P Mg1 54.74(6) 11_555 2_555
La P Mg1 125.26(9) 11_555 3_555
La P Mg1 54.74(6) 11_555 4_555
La P Mg1 54.74(6) 11_555 25_555
La P Mg1 125.26(9) 11_555 26_555
La P Mg1 54.74(6) 11_555 27_555
La P Mg1 125.26(9) 11_555 28_555
Mg1 P Mg1 109.47(10) 1_555 2_555
Mg1 P Mg1 109.47(10) 1_555 3_555
Mg1 P Mg1 109.47(10) 1_555 4_555
Mg1 P Mg1 180.00(12) 1_555 25_555
Mg1 P Mg1 70.53(8) 1_555 26_555
Mg1 P Mg1 70.53(8) 1_555 27_555
Mg1 P Mg1 70.53(8) 1_555 28_555
Mg1 P Mg1 109.47(10) 2_555 3_555
Mg1 P Mg1 109.47(10) 2_555 4_555
Mg1 P Mg1 70.53(8) 2_555 25_555
Mg1 P Mg1 180.00(12) 2_555 26_555
Mg1 P Mg1 70.53(8) 2_555 27_555
Mg1 P Mg1 70.53(8) 2_555 28_555
Mg1 P Mg1 109.47(10) 3_555 4_555
Mg1 P Mg1 70.53(8) 3_555 25_555
Mg1 P Mg1 70.53(8) 3_555 26_555
Mg1 P Mg1 180.00(12) 3_555 27_555
Mg1 P Mg1 70.53(8) 3_555 28_555
Mg1 P Mg1 70.53(8) 4_555 25_555
Mg1 P Mg1 70.53(8) 4_555 26_555
Mg1 P Mg1 70.53(8) 4_555 27_555
Mg1 P Mg1 180.00(12) 4_555 28_555
Mg1 P Mg1 109.47(10) 25_555 26_555
Mg1 P Mg1 109.47(10) 25_555 27_555
Mg1 P Mg1 109.47(10) 25_555 28_555
Mg1 P Mg1 109.47(10) 26_555 27_555
Mg1 P Mg1 109.47(10) 26_555 28_555
Mg1 P Mg1 109.47(10) 27_555 28_555

loop_
_geom_bond_atom_site_label_1
_geom_bond_atom_site_label_2
_geom_bond_distance
_geom_bond_site_symmetry_2
La La 4.1965(15) 5_555
La La 4.1965(15) 7_555
La La 4.1965(15) 9_555
La La 4.1965(15) 11_555
La Mg1 3.616(3) 1_555
La Mg1 3.616(3) 2_555
La Mg1 3.616(3) 27_555
La Mg1 3.616(3) 28_555
La Mg2 3.593(3) 145_544
La Mg2 3.593(3) 146_555
La Mg2 3.593(3) 171_554
La Mg2 3.593(3) 172_545
La Mg3 3.7235(3) 5_555
La Mg3 3.7235(3) 7_555
La Mg3 3.7235(3) 9_555
La Mg3 3.7235(3) 12_555
La Mg4 4.3501(15) 145_544
La P 2.9674(15) 1_555
Mg1 La 3.616(3) 1_555
Mg1 La 3.616(3) 5_555
Mg1 La 3.616(3) 9_555
Mg1 Mg1 3.167(4) 52_555
Mg1 Mg1 3.167(4) 99_555
Mg1 Mg1 3.167(4) 146_555
Mg1 Mg2 3.207(4) 52_555
Mg1 Mg2 3.207(4) 99_555
Mg1 Mg2 3.207(4) 146_555
Mg1 Mg3 2.992(3) 1_555
Mg1 Mg3 2.992(3) 5_555
Mg1 Mg3 2.992(3) 9_555
Mg1 P 4.398(3) 1_555
Mg2 La 3.593(3) 53_555
Mg2 La 3.593(3) 105_555
Mg2 La 3.593(3) 145_555
Mg2 Mg1 3.207(4) 52_555
Mg2 Mg1 3.207(4) 99_555
Mg2 Mg1 3.207(4) 146_555
Mg2 Mg2 3.529(4) 26_655
Mg2 Mg2 3.529(4) 27_565
Mg2 Mg2 3.529(4) 28_556
Mg2 Mg3 3.208(3) 52_555
Mg2 Mg3 3.208(3) 59_555
Mg2 Mg3 3.208(3) 104_555
Mg2 Mg4 3.056(3) 1_555
Mg3 La 3.7235(3) 5_555
Mg3 La 3.7235(3) 9_555
Mg3 La 3.7235(3) 151_555
Mg3 La 3.7235(3) 155_555
Mg3 Mg1 2.992(3) 1_555
Mg3 Mg1 2.992(3) 26_555
Mg3 Mg1 2.992(3) 146_555
Mg3 Mg1 2.992(3) 169_555
Mg3 Mg2 3.208(3) 52_555
Mg3 Mg2 3.208(3) 75_455
Mg3 Mg2 3.208(3) 99_555
Mg3 Mg2 3.208(3) 124_455
Mg4 La 4.3501(15) 53_555
Mg4 La 4.3501(15) 55_556
Mg4 La 4.3501(15) 105_555
Mg4 La 4.3501(15) 107_565
Mg4 La 4.3501(15) 145_555
Mg4 La 4.3501(15) 147_655
Mg4 Mg2 3.056(3) 1_555
Mg4 Mg2 3.056(3) 2_566
Mg4 Mg2 3.056(3) 3_656
Mg4 Mg2 3.056(3) 4_665
Mg4 Mg2 3.056(3) 25_666
Mg4 Mg2 3.056(3) 26_655
Mg4 Mg2 3.056(3) 27_565
Mg4 Mg2 3.056(3) 28_556
P La 2.9674(15) 1_555
P La 2.9674(15) 3_555
P La 2.9674(15) 5_555
P La 2.9674(15) 7_555
P La 2.9674(15) 9_555
P La 2.9674(15) 11_555
P Mg1 4.398(3) 1_555
P Mg1 4.398(3) 2_555
P Mg1 4.398(3) 3_555
P Mg1 4.398(3) 4_555
P Mg1 4.398(3) 25_555
P Mg1 4.398(3) 26_555
P Mg1 4.398(3) 27_555
P Mg1 4.398(3) 28_555
